data_7200616
loop_
_publ_author_name
'Klap\"otke, Thomas M.'
'Mir\'o Sabat\'e, Carles'
'Rasp, Matthias'

_publ_section_title
;
 Synthesis and properties of 5-nitrotetrazole derivatives as new energetic
 materials
;
_journal_issue 15
_journal_name_full 'Journal of Materials Chemistry'
_journal_page_first 2240
_journal_paper_doi 10.1039/b818925k
_journal_volume 19
_journal_year 2009
_chemical_formula_moiety 'C3 H2 N6 O2'
_chemical_formula_sum 'C3 H2 N6 O2'
_chemical_formula_weight 154.11
_space_group_IT_number 19
_symmetry_cell_setting orthorhombic
_symmetry_space_group_name_Hall 'P 2ac 2ab'
_symmetry_space_group_name_H-M 'P 21 21 21'
_audit_creation_date 2008-09-01T14:27:29-00:00
_audit_creation_method 'WinGX routine CIF_UPDATE'
_cell_angle_alpha 90.00
_cell_angle_beta 90.00
_cell_angle_gamma 90.00
_cell_formula_units_Z 4
_cell_length_a 5.4521(3)
_cell_length_b 6.1470(3)
_cell_length_c 17.4832(9)
_cell_measurement_reflns_used 4260
_cell_measurement_temperature 100(2)
_cell_measurement_theta_max 29.9987
_cell_measurement_theta_min 3.7342
_cell_volume 585.93(5)
_computing_cell_refinement
;
CrysAlis RED, Oxford Diffraction Ltd.,
Version 1.171.27p5 beta (release 01-04-2005 CrysAlis171 .NET)
(compiled Apr 1 2005,17:53:34)
;
_computing_data_collection
;
CrysAlis CCD, Oxford Diffraction Ltd.,
Version 1.171.27p5 beta (release 01-04-2005 CrysAlis171 .NET)
(compiled Apr 1 2005,17:53:34)
;
_computing_data_reduction
;
CrysAlis RED, Oxford Diffraction Ltd.,
Version 1.171.27p5 beta (release 01-04-2005 CrysAlis171 .NET)
(compiled Apr 1 2005,17:53:34)
;
_computing_molecular_graphics 'Ortep-3 for Windows (Farrugia, 1997)'
_computing_publication_material 'WinGX publication routines (Farrugia, 1999)'
_computing_structure_refinement 'SHELXL-97 (Sheldrick, 1997)'
_computing_structure_solution 'SHELXS-97 (Sheldrick, 1997)'
_diffrn_measured_fraction_theta_full 0.996
_diffrn_measured_fraction_theta_max 0.996
_diffrn_measurement_device 'CCD camera on \k-goniostat'
_diffrn_measurement_device_type 'Oxford Xcalibur3 CCD area detector'
_diffrn_measurement_method 'omega scan'
_diffrn_radiation_probe x-ray
_diffrn_radiation_type MoK\a
_diffrn_radiation_wavelength 0.71073
_diffrn_reflns_av_R_equivalents 0.0298
_diffrn_reflns_av_sigmaI/netI 0.0211
_diffrn_reflns_limit_h_max 7
_diffrn_reflns_limit_h_min -7
_diffrn_reflns_limit_k_max 8
_diffrn_reflns_limit_k_min -8
_diffrn_reflns_limit_l_max 24
_diffrn_reflns_limit_l_min -24
_diffrn_reflns_number 7761
_diffrn_reflns_theta_full 30.10
_diffrn_reflns_theta_max 30.10
_diffrn_reflns_theta_min 3.91
_exptl_absorpt_coefficient_mu 0.149
_exptl_absorpt_correction_T_max 0.996
_exptl_absorpt_correction_T_min 0.941
_exptl_absorpt_correction_type multi-scan
_exptl_absorpt_process_details
;
CrysAlis RED, Oxford Diffraction Ltd.,
Version 1.171.31.7 (release 18-10-2006 CrysAlis171 .NET)
(compiled Oct 18 2006,16:28:17)
Empirical absorption correction using spherical harmonics,
implemented in SCALE3 ABSPACK scaling algorithm.
;
_exptl_crystal_colour colorless
_exptl_crystal_density_diffrn 1.747
_exptl_crystal_density_method 'not measured'
_exptl_crystal_description block
_exptl_crystal_F_000 312
_exptl_crystal_size_max 0.35
_exptl_crystal_size_mid 0.20
_exptl_crystal_size_min 0.03
_refine_diff_density_max 0.212
_refine_diff_density_min -0.218
_refine_diff_density_rms 0.046
_refine_ls_extinction_expression Fc^*^=kFc[1+0.001xFc^2^\l^3^/sin(2\q)]^-1/4^
_refine_ls_extinction_method none
_refine_ls_goodness_of_fit_ref 1.060
_refine_ls_hydrogen_treatment mixed
_refine_ls_matrix_type full
_refine_ls_number_parameters 108
_refine_ls_number_reflns 1033
_refine_ls_number_restraints 0
_refine_ls_restrained_S_all 1.060
_refine_ls_R_factor_all 0.0344
_refine_ls_R_factor_gt 0.0255
_refine_ls_shift/su_max 0.000
_refine_ls_shift/su_mean 0.000
_refine_ls_structure_factor_coef Fsqd
_refine_ls_weighting_details 'calc w=1/[\s^2^(Fo^2^)+(0.0338P)^2^+0.4333P] where P=(Fo^2^+2Fc^2^)/3'
_refine_ls_weighting_scheme calc
_refine_ls_wR_factor_gt 0.0563
_refine_ls_wR_factor_ref 0.0622
_reflns_number_gt 896
_reflns_number_total 1036
_reflns_threshold_expression >2sigma(I)
_cod_data_source_file b818925k.txt
_cod_data_source_block dx098-NTAN
_cod_database_code 7200616

loop_
_symmetry_equiv_pos_as_xyz
'x, y, z'
'-x+1/2, -y, z+1/2'
'x+1/2, -y+1/2, -z'
'-x, y+1/2, -z+1/2'

loop_
_atom_site_label
_atom_site_type_symbol
_atom_site_fract_x
_atom_site_fract_y
_atom_site_fract_z
_atom_site_U_iso_or_equiv
_atom_site_adp_type
_atom_site_occupancy
_atom_site_symmetry_multiplicity
_atom_site_calc_flag
_atom_site_refinement_flags
_atom_site_disorder_assembly
_atom_site_disorder_group
O2 O -0.0748(2) 0.04824(19) 0.34568(6) 0.0199(2) Uani 1 1 d . . .
O1 O 0.2311(2) -0.13448(19) 0.39350(6) 0.0215(3) Uani 1 1 d . . .
N5 N 0.1358(2) 0.0344(2) 0.20515(7) 0.0120(2) Uani 1 1 d . . .
N4 N 0.3019(2) -0.02001(19) 0.15331(7) 0.0120(2) Uani 1 1 d . . .
N1 N 0.1214(2) -0.0466(2) 0.34082(7) 0.0143(2) Uani 1 1 d . . .
N2 N 0.4455(2) -0.1631(2) 0.25364(7) 0.0148(3) Uani 1 1 d . . .
N3 N 0.4883(2) -0.1377(2) 0.17999(7) 0.0152(3) Uani 1 1 d . . .
N6 N -0.1314(3) -0.0745(2) 0.01441(8) 0.0208(3) Uani 1 1 d . . .
C2 C 0.2869(3) 0.0470(3) 0.07310(8) 0.0147(3) Uani 1 1 d . . .
C3 C 0.0524(3) -0.0251(3) 0.03997(8) 0.0149(3) Uani 1 1 d . . .
C1 C 0.2341(3) -0.0586(2) 0.26587(8) 0.0122(3) Uani 1 1 d . . .
H1 H 0.426(3) -0.020(3) 0.0466(9) 0.013(4) Uiso 1 1 d . . .
H2 H 0.296(4) 0.211(3) 0.0706(11) 0.028(5) Uiso 1 1 d . . .

loop_
_atom_site_aniso_label
_atom_site_aniso_U_11
_atom_site_aniso_U_22
_atom_site_aniso_U_33
_atom_site_aniso_U_23
_atom_site_aniso_U_13
_atom_site_aniso_U_12
O2 0.0195(6) 0.0205(5) 0.0197(5) 0.0004(5) 0.0038(5) 0.0042(5)
O1 0.0277(6) 0.0234(5) 0.0133(5) 0.0056(5) -0.0056(5) -0.0004(6)
N5 0.0123(6) 0.0113(5) 0.0125(5) -0.0010(5) -0.0001(4) -0.0018(5)
N4 0.0115(5) 0.0115(5) 0.0129(5) -0.0006(5) 0.0000(5) -0.0002(5)
N1 0.0184(6) 0.0111(5) 0.0135(5) -0.0001(5) -0.0011(5) -0.0022(5)
N2 0.0154(6) 0.0128(6) 0.0162(6) 0.0005(5) -0.0013(5) 0.0000(5)
N3 0.0151(6) 0.0133(5) 0.0172(6) -0.0004(5) -0.0011(5) 0.0018(5)
N6 0.0191(7) 0.0242(7) 0.0190(6) -0.0010(6) -0.0010(5) 0.0001(6)
C2 0.0150(7) 0.0167(6) 0.0126(6) 0.0014(6) 0.0004(5) -0.0013(7)
C3 0.0182(7) 0.0145(7) 0.0120(6) -0.0004(6) 0.0005(6) 0.0019(6)
C1 0.0128(6) 0.0096(6) 0.0142(6) -0.0008(5) -0.0016(5) -0.0020(6)

loop_
_geom_angle_atom_site_label_1
_geom_angle_atom_site_label_2
_geom_angle_atom_site_label_3
_geom_angle
_geom_angle_site_symmetry_1
_geom_angle_site_symmetry_3
_geom_angle_publ_flag
C1 N5 N4 99.43(12) . . ?
N5 N4 N3 114.79(11) . . ?
N5 N4 C2 123.11(12) . . ?
N3 N4 C2 122.08(12) . . ?
O2 N1 O1 125.89(13) . . ?
O2 N1 C1 117.30(12) . . ?
O1 N1 C1 116.81(12) . . ?
N3 N2 C1 104.62(12) . . ?
N2 N3 N4 105.74(12) . . ?
N4 C2 C3 109.92(12) . . ?
N4 C2 H1 107.0(10) . . ?
C3 C2 H1 111.0(10) . . ?
N4 C2 H2 108.6(11) . . ?
C3 C2 H2 109.1(11) . . ?
H1 C2 H2 111.1(15) . . ?
N6 C3 C2 177.90(17) . . ?
N5 C1 N2 115.43(13) . . ?
N5 C1 N1 122.25(13) . . ?
N2 C1 N1 122.32(12) . . ?

loop_
_geom_bond_atom_site_label_1
_geom_bond_atom_site_label_2
_geom_bond_distance
_geom_bond_site_symmetry_2
_geom_bond_publ_flag
O2 N1 1.2211(16) . ?
O1 N1 1.2239(16) . ?
N5 C1 1.3192(18) . ?
N5 N4 1.3242(16) . ?
N4 N3 1.3318(16) . ?
N4 C2 1.4640(19) . ?
N1 C1 1.4489(18) . ?
N2 N3 1.3178(18) . ?
N2 C1 1.3367(19) . ?
N6 C3 1.138(2) . ?
C2 C3 1.472(2) . ?
C2 H1 0.977(17) . ?
C2 H2 1.007(19) . ?

loop_
_geom_torsion_atom_site_label_1
_geom_torsion_atom_site_label_2
_geom_torsion_atom_site_label_3
_geom_torsion_atom_site_label_4
_geom_torsion
_geom_torsion_site_symmetry_1
_geom_torsion_site_symmetry_2
_geom_torsion_site_symmetry_3
_geom_torsion_site_symmetry_4
_geom_torsion_publ_flag
C1 N5 N4 N3 0.06(15) . . . . ?
C1 N5 N4 C2 -178.64(13) . . . . ?
C1 N2 N3 N4 0.27(15) . . . . ?
N5 N4 N3 N2 -0.22(16) . . . . ?
C2 N4 N3 N2 178.50(13) . . . . ?
N5 N4 C2 C3 -56.50(17) . . . . ?
N3 N4 C2 C3 124.89(14) . . . . ?
N4 N5 C1 N2 0.12(16) . . . . ?
N4 N5 C1 N1 179.63(12) . . . . ?
N3 N2 C1 N5 -0.26(17) . . . . ?
N3 N2 C1 N1 -179.76(13) . . . . ?
O2 N1 C1 N5 2.2(2) . . . . ?
O1 N1 C1 N5 -178.37(13) . . . . ?
O2 N1 C1 N2 -178.29(13) . . . . ?
O1 N1 C1 N2 1.1(2) . . . . ?

loop_
_cod_related_entry_id
_cod_related_entry_database
_cod_related_entry_code
1 ChemSpider 25940118
